data_4338829
loop_
_publ_author_name
'Krawczyk, Marta S.'
'Krawczyk, Monika K.'
'Siczek, Mi\/losz'
'Lis, Tadeusz'

_publ_section_title
;
 First oxido-bridged cubo-octahedral hexanuclear rhenium clusters.
;
_journal_issue 13
_journal_name_full 'Inorganic chemistry'
_journal_page_first 6578
_journal_page_last 6584
_journal_paper_doi 10.1021/ic500162x
_journal_volume 53
_journal_year 2014
_chemical_formula_iupac '[Re6 O12 (C5 H5 N)6] + B (C6 H6)4 -'
_chemical_formula_moiety 'C36 H42 N6 O12 Re6, C24 H20 B1'
_chemical_formula_sum 'C60 H62 B N6 O12 Re6'
_chemical_formula_weight 2187.17
_chemical_name_systematic
; 
Dodeca-\m-oxido-hexa(3-methylpyridine)-octahedro-hexarenium(12 Re-Re)(1+)
tetraphenylborate 
;
_space_group_IT_number 2
_symmetry_cell_setting triclinic
_symmetry_space_group_name_Hall '-P 1'
_symmetry_space_group_name_H-M 'P -1'
_atom_sites_solution_hydrogens geom
_atom_sites_solution_primary direct
_atom_sites_solution_secondary difmap
_audit_creation_method SHELXL-97
_cell_angle_alpha 61.55(3)
_cell_angle_beta 78.63(3)
_cell_angle_gamma 88.77(3)
_cell_formula_units_Z 2
_cell_length_a 11.123(3)
_cell_length_b 17.492(5)
_cell_length_c 17.919(5)
_cell_measurement_reflns_used 15124
_cell_measurement_temperature 100(2)
_cell_measurement_theta_max 38.47
_cell_measurement_theta_min 2.44
_cell_volume 2994.6(17)
_computing_cell_refinement 'CrysAlis CCD, Oxford Diffraction Ltd., Version 1.171.33.55'
_computing_data_collection 'CrysAlis CCD, Oxford Diffraction Ltd., Version 1.171.33.55'
_computing_data_reduction 'CrysAlis RED, Oxford Diffraction Ltd., Version 1.171.33.55'
_computing_molecular_graphics 'XP in SHELXTL (Bruker, 1997)'
_computing_publication_material 'SHELXL97 (Sheldrick, 2008), publCIF (Westrip, 2010)'
_computing_structure_refinement 'SHELXL-97 (Sheldrick, 2008)'
_computing_structure_solution 'SHELXS-97 (Sheldrick, 2008)'
_diffrn_ambient_temperature 100(2)
_diffrn_measured_fraction_theta_full 0.986
_diffrn_measured_fraction_theta_max 0.977
_diffrn_measurement_device_type 'Xcalibur with CCD Onyx detector'
_diffrn_measurement_method '\w and \p scans'
_diffrn_radiation_monochromator graphite
_diffrn_radiation_source 'fine-focus sealed tube'
_diffrn_radiation_type MoK\a
_diffrn_radiation_wavelength 0.71073
_diffrn_reflns_av_R_equivalents 0.0333
_diffrn_reflns_av_sigmaI/netI 0.0518
_diffrn_reflns_limit_h_max 12
_diffrn_reflns_limit_h_min -14
_diffrn_reflns_limit_k_max 23
_diffrn_reflns_limit_k_min -23
_diffrn_reflns_limit_l_max 23
_diffrn_reflns_limit_l_min -23
_diffrn_reflns_number 30305
_diffrn_reflns_theta_full 26.00
_diffrn_reflns_theta_max 28.00
_diffrn_reflns_theta_min 2.44
_exptl_absorpt_coefficient_mu 12.145
_exptl_absorpt_correction_T_max 0.783
_exptl_absorpt_correction_T_min 0.133
_exptl_absorpt_correction_type analytical
_exptl_absorpt_process_details
;
CrysAlis RED, Oxford Diffraction Ltd.,
Version 1.171.33.55
;
_exptl_crystal_colour brown
_exptl_crystal_density_diffrn 2.426
_exptl_crystal_density_method 'not measured'
_exptl_crystal_description needle
_exptl_crystal_F_000 2030
_exptl_crystal_size_max 0.36
_exptl_crystal_size_mid 0.04
_exptl_crystal_size_min 0.03
_refine_diff_density_max 1.71
_refine_diff_density_min -1.23
_refine_diff_density_rms 0.174
_refine_ls_extinction_method none
_refine_ls_goodness_of_fit_ref 1.005
_refine_ls_hydrogen_treatment constr
_refine_ls_matrix_type full
_refine_ls_number_parameters 772
_refine_ls_number_reflns 14130
_refine_ls_number_restraints 0
_refine_ls_restrained_S_all 1.005
_refine_ls_R_factor_all 0.0457
_refine_ls_R_factor_gt 0.0245
_refine_ls_shift/su_max 0.002
_refine_ls_shift/su_mean 0.000
_refine_ls_structure_factor_coef Fsqd
_refine_ls_weighting_details 'calc w=1/[\s^2^(Fo^2^)+(0.0050P)^2^] where P=(Fo^2^+2Fc^2^)/3'
_refine_ls_weighting_scheme calc
_refine_ls_wR_factor_gt 0.0386
_refine_ls_wR_factor_ref 0.0397
_reflns_number_gt 9489
_reflns_number_total 14130
_reflns_threshold_expression >2sigma(I)
_cod_data_source_file ic500162x_si_003.cif
_cod_data_source_block marta33a
_cod_depositor_comments 'Adding full bibliography for 4338829--4338832.cif.'
_cod_database_code 4338829

loop_
_symmetry_equiv_pos_as_xyz
'x, y, z'
'-x, -y, -z'

loop_
_atom_site_label
_atom_site_type_symbol
_atom_site_fract_x
_atom_site_fract_y
_atom_site_fract_z
_atom_site_U_iso_or_equiv
_atom_site_adp_type
_atom_site_occupancy
_atom_site_symmetry_multiplicity
_atom_site_calc_flag
_atom_site_refinement_flags
Re1 Re 0.537897(18) 0.605194(14) 0.654233(13) 0.01517(5) Uani 1 1 d .
Re2 Re 0.611788(18) 0.607079(14) 0.783059(13) 0.01523(5) Uani 1 1 d .
Re3 Re 0.530582(18) 0.746374(14) 0.671851(13) 0.01608(5) Uani 1 1 d .
Re4 Re 0.314824(18) 0.652575(14) 0.702194(13) 0.01547(5) Uani 1 1 d .
Re5 Re 0.396712(18) 0.513354(14) 0.814815(13) 0.01541(5) Uani 1 1 d .
Re6 Re 0.387988(18) 0.654730(14) 0.831194(13) 0.01449(5) Uani 1 1 d .
O12 O 0.6916(3) 0.5765(2) 0.6956(2) 0.0169(8) Uani 1 1 d .
O13 O 0.6049(3) 0.7259(2) 0.5767(2) 0.0157(8) Uani 1 1 d .
O14 O 0.3907(3) 0.6297(2) 0.6074(2) 0.0156(8) Uani 1 1 d .
O15 O 0.4758(3) 0.4842(2) 0.7241(2) 0.0158(8) Uani 1 1 d .
O23 O 0.6804(3) 0.7271(2) 0.7170(2) 0.0160(8) Uani 1 1 d .
O25 O 0.5475(3) 0.4856(2) 0.8590(2) 0.0161(8) Uani 1 1 d .
O26 O 0.5343(3) 0.6291(2) 0.8791(2) 0.0158(8) Uani 1 1 d .
O34 O 0.3806(3) 0.7735(2) 0.6265(2) 0.0174(8) Uani 1 1 d .
O36 O 0.4508(3) 0.7761(2) 0.7605(2) 0.0145(8) Uani 1 1 d .
O45 O 0.2476(3) 0.5303(2) 0.7704(2) 0.0170(8) Uani 1 1 d .
O46 O 0.2350(3) 0.6828(2) 0.7888(2) 0.0169(8) Uani 1 1 d .
O56 O 0.3210(3) 0.5340(2) 0.9092(2) 0.0167(8) Uani 1 1 d .
N1 N 0.6117(4) 0.5772(3) 0.5505(3) 0.0152(10) Uani 1 1 d .
C11 C 0.5978(4) 0.6340(4) 0.4702(3) 0.0187(12) Uani 1 1 d .
H11 H 0.5712 0.6895 0.4600 0.022 Uiso 1 1 calc R
C12 C 0.6198(5) 0.6162(4) 0.4014(3) 0.0243(13) Uani 1 1 d .
C13 C 0.6595(4) 0.5359(4) 0.4184(3) 0.0210(13) Uani 1 1 d .
H13 H 0.6743 0.5201 0.3736 0.025 Uiso 1 1 calc R
C14 C 0.6781(4) 0.4775(4) 0.5000(3) 0.0232(13) Uani 1 1 d .
H14 H 0.7093 0.4229 0.5112 0.028 Uiso 1 1 calc R
C15 C 0.6503(4) 0.5007(3) 0.5643(3) 0.0194(12) Uani 1 1 d .
H15 H 0.6591 0.4598 0.6212 0.023 Uiso 1 1 calc R
C17 C 0.5901(5) 0.6821(4) 0.3153(3) 0.0301(14) Uani 1 1 d .
H17A H 0.5219 0.7145 0.3259 0.045 Uiso 1 1 calc R
H17B H 0.5665 0.6515 0.2860 0.045 Uiso 1 1 calc R
H17C H 0.6627 0.7228 0.2786 0.045 Uiso 1 1 calc R
N2 N 0.7792(4) 0.5793(3) 0.8314(2) 0.0161(10) Uani 1 1 d .
C21 C 0.8106(4) 0.6200(3) 0.8731(3) 0.0192(12) Uani 1 1 d .
H21 H 0.7557 0.6577 0.8839 0.023 Uiso 1 1 calc R
C22 C 0.9219(4) 0.6085(4) 0.9009(3) 0.0182(12) Uani 1 1 d .
C23 C 1.0004(4) 0.5531(4) 0.8848(3) 0.0203(13) Uani 1 1 d .
H23 H 1.0767 0.5441 0.9027 0.024 Uiso 1 1 calc R
C24 C 0.9670(4) 0.5112(4) 0.8428(3) 0.0215(13) Uani 1 1 d .
H24 H 1.0196 0.4722 0.8325 0.026 Uiso 1 1 calc R
C25 C 0.8570(4) 0.5260(3) 0.8156(3) 0.0207(12) Uani 1 1 d .
H25 H 0.8356 0.4981 0.7851 0.025 Uiso 1 1 calc R
C27 C 0.9510(5) 0.6570(4) 0.9461(4) 0.0335(15) Uani 1 1 d .
H27A H 0.8855 0.6424 0.9974 0.050 Uiso 1 1 calc R
H27B H 0.9572 0.7199 0.9064 0.050 Uiso 1 1 calc R
H27C H 1.0295 0.6404 0.9641 0.050 Uiso 1 1 calc R
N3 N 0.6061(3) 0.8796(3) 0.5967(3) 0.0168(10) Uani 1 1 d .
C31 C 0.6158(4) 0.9231(3) 0.5104(3) 0.0183(12) Uani 1 1 d .
H31 H 0.5825 0.8948 0.4841 0.022 Uiso 1 1 calc R
C32 C 0.6712(4) 1.0063(3) 0.4580(3) 0.0192(12) Uani 1 1 d .
C33 C 0.7145(4) 1.0479(4) 0.4976(3) 0.0211(12) Uani 1 1 d .
H33 H 0.7510 1.1062 0.4640 0.025 Uiso 1 1 calc R
C34 C 0.7044(4) 1.0038(4) 0.5869(3) 0.0244(13) Uani 1 1 d .
H34 H 0.7338 1.0316 0.6150 0.029 Uiso 1 1 calc R
C35 C 0.6513(4) 0.9197(3) 0.6343(3) 0.0201(12) Uani 1 1 d .
H35 H 0.6465 0.8891 0.6953 0.024 Uiso 1 1 calc R
C37 C 0.6831(5) 1.0489(3) 0.3606(3) 0.0245(13) Uani 1 1 d .
H37A H 0.7508 1.0256 0.3358 0.037 Uiso 1 1 calc R
H37B H 0.7001 1.1121 0.3352 0.037 Uiso 1 1 calc R
H37C H 0.6062 1.0367 0.3480 0.037 Uiso 1 1 calc R
N4 N 0.1482(3) 0.6818(3) 0.6508(3) 0.0167(10) Uani 1 1 d .
C41 C 0.1169(4) 0.6433(4) 0.6066(3) 0.0207(13) Uani 1 1 d .
H41 H 0.1713 0.6048 0.5967 0.025 Uiso 1 1 calc R
C42 C 0.0106(5) 0.6568(4) 0.5751(3) 0.0215(13) Uani 1 1 d .
C43 C -0.0681(4) 0.7121(4) 0.5922(3) 0.0225(13) Uani 1 1 d .
H43 H -0.1433 0.7224 0.5728 0.027 Uiso 1 1 calc R
C44 C -0.0376(4) 0.7521(4) 0.6372(3) 0.0215(13) Uani 1 1 d .
H44 H -0.0914 0.7900 0.6486 0.026 Uiso 1 1 calc R
C45 C 0.0721(4) 0.7364(3) 0.6655(3) 0.0183(12) Uani 1 1 d .
H45 H 0.0939 0.7645 0.6957 0.022 Uiso 1 1 calc R
C47 C -0.0178(5) 0.6125(4) 0.5255(4) 0.0289(14) Uani 1 1 d .
H47A H -0.0012 0.6545 0.4633 0.043 Uiso 1 1 calc R
H47B H -0.1047 0.5902 0.5453 0.043 Uiso 1 1 calc R
H47C H 0.0340 0.5639 0.5357 0.043 Uiso 1 1 calc R
N5 N 0.3366(3) 0.3768(3) 0.8969(3) 0.0162(10) Uani 1 1 d .
C51 C 0.3772(4) 0.3295(3) 0.9706(3) 0.0192(12) Uani 1 1 d .
H51 H 0.4206 0.3598 0.9906 0.023 Uiso 1 1 calc R
C52 C 0.3599(5) 0.2400(4) 1.0189(3) 0.0216(13) Uani 1 1 d .
C53 C 0.2931(5) 0.1973(4) 0.9897(3) 0.0284(14) Uani 1 1 d .
H53 H 0.2798 0.1355 1.0201 0.034 Uiso 1 1 calc R
C54 C 0.2464(5) 0.2450(4) 0.9168(3) 0.0309(15) Uani 1 1 d .
H54 H 0.1983 0.2160 0.8979 0.037 Uiso 1 1 calc R
C55 C 0.2686(5) 0.3343(4) 0.8708(3) 0.0221(13) Uani 1 1 d .
H55 H 0.2359 0.3665 0.8204 0.027 Uiso 1 1 calc R
C57 C 0.4136(5) 0.1908(4) 1.0983(4) 0.0325(15) Uani 1 1 d .
H57A H 0.3598 0.1380 1.1402 0.049 Uiso 1 1 calc R
H57B H 0.4205 0.2278 1.1248 0.049 Uiso 1 1 calc R
H57C H 0.4954 0.1745 1.0817 0.049 Uiso 1 1 calc R
N6 N 0.3040(4) 0.6924(3) 0.9267(3) 0.0158(10) Uani 1 1 d .
C61 C 0.2368(4) 0.7618(3) 0.9033(3) 0.0194(12) Uani 1 1 d .
H61 H 0.2271 0.7923 0.8449 0.023 Uiso 1 1 calc R
C62 C 0.1816(5) 0.7907(4) 0.9597(4) 0.0255(13) Uani 1 1 d .
C63 C 0.2039(5) 0.7496(4) 1.0423(4) 0.0304(15) Uani 1 1 d .
H63 H 0.1708 0.7695 1.0825 0.036 Uiso 1 1 calc R
C64 C 0.2746(5) 0.6793(4) 1.0665(3) 0.0277(14) Uani 1 1 d .
H64 H 0.2911 0.6507 1.1233 0.033 Uiso 1 1 calc R
C65 C 0.3210(4) 0.6510(4) 1.0078(3) 0.0229(13) Uani 1 1 d .
H65 H 0.3661 0.6008 1.0255 0.027 Uiso 1 1 calc R
C67 C 0.0973(5) 0.8628(4) 0.9314(4) 0.0411(17) Uani 1 1 d .
H67A H 0.0116 0.8379 0.9546 0.062 Uiso 1 1 calc R
H67B H 0.1129 0.8949 0.8678 0.062 Uiso 1 1 calc R
H67C H 0.1124 0.9026 0.9534 0.062 Uiso 1 1 calc R
B1 B 0.8153(5) 0.1206(4) 0.7621(4) 0.0224(14) Uani 1 1 d .
C1V C 0.6941(4) 0.1293(4) 0.7215(3) 0.0208(12) Uani 1 1 d .
C2V C 0.5859(5) 0.0716(4) 0.7636(4) 0.0275(14) Uani 1 1 d .
H2V H 0.5795 0.0273 0.8221 0.033 Uiso 1 1 calc R
C3V C 0.4894(5) 0.0764(4) 0.7240(4) 0.0311(15) Uani 1 1 d .
H3V H 0.4193 0.0356 0.7555 0.037 Uiso 1 1 calc R
C4V C 0.4932(5) 0.1398(4) 0.6390(4) 0.0323(15) Uani 1 1 d .
H4V H 0.4252 0.1451 0.6125 0.039 Uiso 1 1 calc R
C5V C 0.6004(5) 0.1959(4) 0.5934(4) 0.0290(14) Uani 1 1 d .
H5V H 0.6078 0.2378 0.5340 0.035 Uiso 1 1 calc R
C6V C 0.6950(5) 0.1906(4) 0.6341(3) 0.0246(13) Uani 1 1 d .
H6V H 0.7655 0.2308 0.6015 0.030 Uiso 1 1 calc R
C1X C 0.9001(5) 0.0652(4) 0.7229(3) 0.0236(13) Uani 1 1 d .
C2X C 0.8816(5) -0.0253(4) 0.7597(3) 0.0237(13) Uani 1 1 d .
H2X H 0.8299 -0.0561 0.8159 0.028 Uiso 1 1 calc R
C3X C 0.9328(5) -0.0729(4) 0.7207(4) 0.0269(13) Uani 1 1 d .
H3X H 0.9182 -0.1347 0.7503 0.032 Uiso 1 1 calc R
C4X C 1.0067(5) -0.0294(4) 0.6368(4) 0.0315(14) Uani 1 1 d .
H4X H 1.0407 -0.0607 0.6075 0.038 Uiso 1 1 calc R
C5X C 1.0287(5) 0.0593(4) 0.5982(4) 0.0361(16) Uani 1 1 d .
H5X H 1.0803 0.0896 0.5419 0.043 Uiso 1 1 calc R
C6X C 0.9776(5) 0.1063(4) 0.6392(4) 0.0351(16) Uani 1 1 d .
H6X H 0.9953 0.1679 0.6102 0.042 Uiso 1 1 calc R
C1Y C 0.7828(5) 0.0685(4) 0.8696(3) 0.0221(13) Uani 1 1 d .
C2Y C 0.8656(5) 0.0176(4) 0.9184(3) 0.0237(13) Uani 1 1 d .
H2Y H 0.9422 0.0113 0.8882 0.028 Uiso 1 1 calc R
C3Y C 0.8428(5) -0.0242(4) 1.0082(3) 0.0275(14) Uani 1 1 d .
H3Y H 0.9030 -0.0575 1.0381 0.033 Uiso 1 1 calc R
C4Y C 0.7310(5) -0.0169(4) 1.0543(4) 0.0342(16) Uani 1 1 d .
H4Y H 0.7127 -0.0474 1.1160 0.041 Uiso 1 1 calc R
C5Y C 0.6479(5) 0.0342(4) 1.0104(4) 0.0330(15) Uani 1 1 d .
H5Y H 0.5726 0.0407 1.0418 0.040 Uiso 1 1 calc R
C6Y C 0.6726(5) 0.0771(4) 0.9198(3) 0.0269(14) Uani 1 1 d .
H6Y H 0.6138 0.1132 0.8907 0.032 Uiso 1 1 calc R
C1Z C 0.8797(5) 0.2152(4) 0.7372(3) 0.0241(13) Uani 1 1 d .
C2Z C 1.0045(5) 0.2263(4) 0.7373(4) 0.0369(16) Uani 1 1 d .
H2Z H 1.0543 0.1790 0.7469 0.044 Uiso 1 1 calc R
C3Z C 1.0572(5) 0.3053(4) 0.7234(4) 0.0405(18) Uani 1 1 d .
H3Z H 1.1421 0.3106 0.7231 0.049 Uiso 1 1 calc R
C4Z C 0.9897(6) 0.3743(4) 0.7105(4) 0.0344(15) Uani 1 1 d .
H4Z H 1.0268 0.4272 0.7016 0.041 Uiso 1 1 calc R
C5Z C 0.8657(5) 0.3668(4) 0.7103(3) 0.0345(15) Uani 1 1 d .
H5Z H 0.8169 0.4144 0.7013 0.041 Uiso 1 1 calc R
C6Z C 0.8143(5) 0.2887(4) 0.7236(3) 0.0276(13) Uani 1 1 d .
H6Z H 0.7293 0.2846 0.7233 0.033 Uiso 1 1 calc R

loop_
_atom_site_aniso_label
_atom_site_aniso_U_11
_atom_site_aniso_U_22
_atom_site_aniso_U_33
_atom_site_aniso_U_23
_atom_site_aniso_U_13
_atom_site_aniso_U_12
Re1 0.01614(11) 0.01589(12) 0.01665(10) -0.01005(10) -0.00440(9) 0.00230(9)
Re2 0.01391(10) 0.01681(12) 0.01574(10) -0.00779(10) -0.00494(8) 0.00164(9)
Re3 0.01700(11) 0.01313(12) 0.01789(11) -0.00741(10) -0.00340(9) 0.00130(9)
Re4 0.01403(11) 0.01800(12) 0.01606(11) -0.00878(10) -0.00544(9) 0.00312(9)
Re5 0.01652(11) 0.01309(12) 0.01684(11) -0.00723(10) -0.00398(9) 0.00157(9)
Re6 0.01526(11) 0.01565(12) 0.01478(10) -0.00882(10) -0.00393(8) 0.00201(9)
O12 0.0140(19) 0.018(2) 0.0182(19) -0.0076(18) -0.0044(15) 0.0000(16)
O13 0.0152(19) 0.015(2) 0.0207(19) -0.0110(18) -0.0053(15) 0.0031(15)
O14 0.0172(19) 0.012(2) 0.0176(19) -0.0071(17) -0.0045(15) 0.0017(16)
O15 0.0149(18) 0.017(2) 0.0189(19) -0.0107(17) -0.0071(15) 0.0082(15)
O23 0.0189(19) 0.013(2) 0.0167(18) -0.0075(17) -0.0051(15) 0.0049(16)
O25 0.0165(19) 0.013(2) 0.0185(19) -0.0066(17) -0.0042(15) 0.0011(15)
O26 0.0135(19) 0.015(2) 0.0200(19) -0.0078(18) -0.0066(15) 0.0016(15)
O34 0.0184(19) 0.015(2) 0.0202(19) -0.0090(18) -0.0058(16) 0.0034(16)
O36 0.0132(18) 0.013(2) 0.0193(19) -0.0087(17) -0.0059(15) 0.0074(15)
O45 0.0133(19) 0.022(2) 0.0178(19) -0.0124(18) -0.0023(15) 0.0066(16)
O46 0.0160(19) 0.014(2) 0.0175(19) -0.0046(17) -0.0056(15) 0.0004(16)
O56 0.0152(19) 0.018(2) 0.0194(19) -0.0101(18) -0.0062(15) 0.0019(16)
N1 0.015(2) 0.014(2) 0.019(2) -0.008(2) -0.0091(18) 0.0052(19)
C11 0.015(3) 0.021(3) 0.023(3) -0.014(3) -0.005(2) 0.007(2)
C12 0.020(3) 0.029(4) 0.024(3) -0.015(3) 0.003(2) -0.003(3)
C13 0.018(3) 0.025(3) 0.021(3) -0.015(3) 0.004(2) -0.004(2)
C14 0.014(3) 0.020(3) 0.034(3) -0.014(3) 0.000(2) 0.005(2)
C15 0.020(3) 0.021(3) 0.020(3) -0.011(3) -0.007(2) 0.001(2)
C17 0.037(3) 0.034(4) 0.025(3) -0.019(3) -0.007(3) 0.012(3)
N2 0.015(2) 0.016(3) 0.012(2) -0.003(2) -0.0003(18) 0.0019(19)
C21 0.020(3) 0.021(3) 0.017(3) -0.010(3) -0.003(2) 0.002(2)
C22 0.016(3) 0.023(3) 0.015(3) -0.009(3) -0.004(2) -0.005(2)
C23 0.006(3) 0.032(4) 0.017(3) -0.005(3) -0.006(2) -0.001(2)
C24 0.016(3) 0.024(3) 0.023(3) -0.010(3) -0.005(2) 0.005(2)
C25 0.020(3) 0.021(3) 0.023(3) -0.011(3) -0.006(2) -0.001(2)
C27 0.027(3) 0.042(4) 0.048(4) -0.033(4) -0.015(3) 0.007(3)
N3 0.011(2) 0.019(3) 0.023(2) -0.013(2) -0.0045(18) 0.0042(18)
C31 0.014(3) 0.025(3) 0.024(3) -0.018(3) -0.006(2) 0.007(2)
C32 0.017(3) 0.019(3) 0.023(3) -0.010(3) -0.008(2) 0.007(2)
C33 0.015(3) 0.019(3) 0.029(3) -0.011(3) -0.004(2) 0.002(2)
C34 0.022(3) 0.033(4) 0.029(3) -0.021(3) -0.011(2) 0.002(3)
C35 0.020(3) 0.023(3) 0.020(3) -0.013(3) -0.004(2) 0.002(2)
C37 0.029(3) 0.020(3) 0.025(3) -0.009(3) -0.009(2) 0.001(2)
N4 0.013(2) 0.023(3) 0.015(2) -0.009(2) -0.0043(18) -0.0002(19)
C41 0.017(3) 0.027(3) 0.018(3) -0.012(3) 0.000(2) 0.004(2)
C42 0.019(3) 0.024(3) 0.020(3) -0.010(3) -0.004(2) -0.003(2)
C43 0.011(3) 0.024(3) 0.022(3) -0.002(3) -0.005(2) -0.005(2)
C44 0.015(3) 0.025(3) 0.023(3) -0.009(3) -0.008(2) 0.009(2)
C45 0.019(3) 0.018(3) 0.020(3) -0.011(3) -0.004(2) 0.001(2)
C47 0.027(3) 0.033(4) 0.033(3) -0.018(3) -0.014(3) 0.001(3)
N5 0.011(2) 0.023(3) 0.016(2) -0.012(2) -0.0004(18) 0.0035(19)
C51 0.014(3) 0.025(3) 0.023(3) -0.015(3) -0.003(2) -0.002(2)
C52 0.021(3) 0.023(3) 0.017(3) -0.008(3) 0.003(2) -0.005(2)
C53 0.044(4) 0.019(3) 0.016(3) -0.004(3) -0.006(3) -0.005(3)
C54 0.043(4) 0.029(4) 0.022(3) -0.013(3) -0.006(3) -0.010(3)
C55 0.026(3) 0.024(3) 0.018(3) -0.012(3) -0.004(2) -0.002(3)
C57 0.043(4) 0.016(3) 0.030(3) -0.002(3) -0.012(3) -0.003(3)
N6 0.019(2) 0.014(3) 0.016(2) -0.009(2) -0.0031(18) 0.0004(19)
C61 0.018(3) 0.019(3) 0.025(3) -0.011(3) -0.010(2) 0.002(2)
C62 0.017(3) 0.031(4) 0.041(3) -0.027(3) -0.006(3) 0.004(2)
C63 0.028(3) 0.035(4) 0.035(3) -0.026(3) 0.003(3) -0.005(3)
C64 0.039(4) 0.026(4) 0.016(3) -0.013(3) 0.006(3) -0.009(3)
C65 0.019(3) 0.024(3) 0.022(3) -0.010(3) -0.001(2) -0.004(2)
C67 0.041(4) 0.040(4) 0.065(5) -0.042(4) -0.014(3) 0.011(3)
B1 0.023(3) 0.020(4) 0.022(3) -0.009(3) -0.003(3) 0.003(3)
C1V 0.021(3) 0.026(3) 0.019(3) -0.015(3) -0.003(2) 0.010(2)
C2V 0.030(3) 0.024(3) 0.028(3) -0.013(3) -0.003(3) 0.005(3)
C3V 0.027(3) 0.036(4) 0.037(3) -0.024(3) -0.003(3) -0.002(3)
C4V 0.042(4) 0.032(4) 0.037(4) -0.025(3) -0.017(3) 0.015(3)
C5V 0.039(3) 0.028(4) 0.030(3) -0.020(3) -0.011(3) 0.019(3)
C6V 0.029(3) 0.024(3) 0.027(3) -0.016(3) -0.008(3) 0.006(3)
C1X 0.019(3) 0.026(3) 0.023(3) -0.009(3) -0.006(2) 0.001(2)
C2X 0.026(3) 0.023(3) 0.021(3) -0.011(3) -0.003(2) 0.000(3)
C3X 0.026(3) 0.022(3) 0.032(3) -0.011(3) -0.009(3) 0.004(3)
C4X 0.026(3) 0.039(4) 0.037(3) -0.024(3) -0.009(3) 0.018(3)
C5X 0.029(3) 0.041(4) 0.025(3) -0.010(3) 0.006(3) 0.011(3)
C6X 0.030(3) 0.033(4) 0.033(3) -0.013(3) 0.006(3) 0.010(3)
C1Y 0.024(3) 0.021(3) 0.021(3) -0.010(3) -0.002(2) -0.007(2)
C2Y 0.023(3) 0.026(3) 0.028(3) -0.018(3) -0.005(2) -0.001(2)
C3Y 0.033(3) 0.025(3) 0.029(3) -0.013(3) -0.015(3) -0.006(3)
C4Y 0.045(4) 0.042(4) 0.020(3) -0.019(3) -0.003(3) -0.017(3)
C5Y 0.031(3) 0.045(4) 0.028(3) -0.024(3) 0.002(3) -0.009(3)
C6Y 0.020(3) 0.037(4) 0.027(3) -0.019(3) -0.003(2) 0.001(3)
C1Z 0.025(3) 0.020(3) 0.022(3) -0.007(3) -0.004(2) 0.002(3)
C2Z 0.022(3) 0.031(4) 0.045(4) -0.008(3) -0.006(3) 0.002(3)
C3Z 0.025(3) 0.035(4) 0.048(4) -0.010(4) -0.007(3) -0.010(3)
C4Z 0.046(4) 0.023(4) 0.031(3) -0.008(3) -0.015(3) -0.003(3)
C5Z 0.048(4) 0.026(4) 0.031(3) -0.013(3) -0.012(3) 0.006(3)
C6Z 0.032(3) 0.031(4) 0.024(3) -0.014(3) -0.012(3) 0.004(3)

loop_
_atom_type_symbol
_atom_type_description
_atom_type_scat_dispersion_real
_atom_type_scat_dispersion_imag
_atom_type_scat_source
C C 0.0033 0.0016 'International Tables Vol C Tables 4.2.6.8 and 6.1.1.4'
H H 0.0000 0.0000 'International Tables Vol C Tables 4.2.6.8 and 6.1.1.4'
B B 0.0013 0.0007 'International Tables Vol C Tables 4.2.6.8 and 6.1.1.4'
N N 0.0061 0.0033 'International Tables Vol C Tables 4.2.6.8 and 6.1.1.4'
O O 0.0106 0.0060 'International Tables Vol C Tables 4.2.6.8 and 6.1.1.4'
Re Re -1.0185 7.2310 'International Tables Vol C Tables 4.2.6.8 and 6.1.1.4'

loop_
_geom_angle_atom_site_label_1
_geom_angle_atom_site_label_2
_geom_angle_atom_site_label_3
_geom_angle
O15 Re1 O14 89.19(14)
O15 Re1 O13 175.97(13)
O14 Re1 O13 90.31(14)
O15 Re1 O12 89.79(14)
O14 Re1 O12 175.50(14)
O13 Re1 O12 90.40(14)
O15 Re1 N1 87.95(15)
O14 Re1 N1 85.72(15)
O13 Re1 N1 88.03(15)
O12 Re1 N1 89.87(15)
O15 Re1 Re2 92.30(10)
O14 Re1 Re2 136.85(10)
O13 Re1 Re2 90.80(10)
O12 Re1 Re2 47.58(10)
N1 Re1 Re2 137.43(11)
O15 Re1 Re3 137.03(10)
O14 Re1 Re3 91.95(11)
O13 Re1 Re3 46.99(10)
O12 Re1 Re3 91.79(11)
N1 Re1 Re3 134.98(11)
Re2 Re1 Re3 59.20(3)
O15 Re1 Re5 46.96(10)
O14 Re1 Re5 89.22(10)
O13 Re1 Re5 137.04(10)
O12 Re1 Re5 93.28(10)
N1 Re1 Re5 134.72(11)
Re2 Re1 Re5 62.03(3)
Re3 Re1 Re5 90.09(3)
O15 Re1 Re4 89.62(10)
O14 Re1 Re4 46.22(10)
O13 Re1 Re4 92.93(10)
O12 Re1 Re4 138.15(10)
N1 Re1 Re4 131.91(11)
Re2 Re1 Re4 90.65(3)
Re3 Re1 Re4 61.92(3)
Re5 Re1 Re4 57.65(3)
O23 Re2 O12 94.10(14)
O23 Re2 O25 174.65(14)
O12 Re2 O25 89.44(14)
O23 Re2 O26 89.30(14)
O12 Re2 O26 175.35(14)
O25 Re2 O26 86.95(14)
O23 Re2 N2 86.03(15)
O12 Re2 N2 86.68(15)
O25 Re2 N2 90.18(15)
O26 Re2 N2 90.39(15)
O23 Re2 Re3 48.35(10)
O12 Re2 Re3 93.50(11)
O25 Re2 Re3 135.49(10)
O26 Re2 Re3 91.13(10)
N2 Re2 Re3 134.32(11)
O23 Re2 Re1 95.08(10)
O12 Re2 Re1 48.21(10)
O25 Re2 Re1 90.27(10)
O26 Re2 Re1 134.67(10)
N2 Re2 Re1 134.88(11)
Re3 Re2 Re1 60.77(3)
O23 Re2 Re6 91.81(10)
O12 Re2 Re6 137.51(10)
O25 Re2 Re6 88.27(10)
O26 Re2 Re6 45.34(10)
N2 Re2 Re6 135.73(11)
Re3 Re2 Re6 60.67(4)
Re1 Re2 Re6 89.38(3)
O23 Re2 Re5 138.17(10)
O12 Re2 Re5 92.44(9)
O25 Re2 Re5 45.44(10)
O26 Re2 Re5 87.12(9)
N2 Re2 Re5 135.62(11)
Re3 Re2 Re5 90.05(4)
Re1 Re2 Re5 60.41(3)
Re6 Re2 Re5 57.52(2)
O13 Re3 O23 92.93(14)
O13 Re3 O36 175.09(14)
O23 Re3 O36 90.27(14)
O13 Re3 O34 89.41(14)
O23 Re3 O34 176.02(14)
O36 Re3 O34 87.20(14)
O13 Re3 N3 89.62(15)
O23 Re3 N3 84.40(15)
O36 Re3 N3 86.99(15)
O34 Re3 N3 92.41(15)
O13 Re3 Re2 91.92(11)
O23 Re3 Re2 47.87(10)
O36 Re3 Re2 92.98(10)
O34 Re3 Re2 135.31(10)
N3 Re3 Re2 132.26(11)
O13 Re3 Re1 47.64(10)
O23 Re3 Re1 94.12(11)
O36 Re3 Re1 135.82(10)
O34 Re3 Re1 89.83(10)
N3 Re3 Re1 137.19(11)
Re2 Re3 Re1 60.03(2)
O13 Re3 Re6 137.28(10)
O23 Re3 Re6 92.52(10)
O36 Re3 Re6 46.15(10)
O34 Re3 Re6 87.94(10)
N3 Re3 Re6 133.09(11)
Re2 Re3 Re6 62.00(3)
Re1 Re3 Re6 89.71(3)
O13 Re3 Re4 92.15(10)
O23 Re3 Re4 137.91(10)
O36 Re3 Re4 87.96(9)
O34 Re3 Re4 45.10(10)
N3 Re3 Re4 137.41(11)
Re2 Re3 Re4 90.22(4)
Re1 Re3 Re4 60.39(2)
Re6 Re3 Re4 57.52(3)
O46 Re4 O34 89.78(14)
O46 Re4 O14 175.51(15)
O34 Re4 O14 87.25(14)
O46 Re4 O45 93.85(14)
O34 Re4 O45 175.61(14)
O14 Re4 O45 88.98(14)
O46 Re4 N4 87.33(15)
O34 Re4 N4 89.97(15)
O14 Re4 N4 89.31(15)
O45 Re4 N4 87.74(15)
O46 Re4 Re5 93.13(11)
O34 Re4 Re5 134.68(10)
O14 Re4 Re5 91.34(11)
O45 Re4 Re5 47.63(10)
N4 Re4 Re5 135.33(11)
O46 Re4 Re6 48.22(10)
O34 Re4 Re6 90.02(10)
O14 Re4 Re6 135.08(10)
O45 Re4 Re6 94.23(10)
N4 Re4 Re6 135.55(11)
Re5 Re4 Re6 60.36(3)
O46 Re4 Re1 137.72(10)
O34 Re4 Re1 87.72(10)
O14 Re4 Re1 45.53(10)
O45 Re4 Re1 91.24(10)
N4 Re4 Re1 134.84(11)
Re5 Re4 Re1 60.88(4)
Re6 Re4 Re1 89.57(3)
O46 Re4 Re3 92.24(10)
O34 Re4 Re3 45.20(10)
O14 Re4 Re3 88.05(10)
O45 Re4 Re3 136.92(10)
N4 Re4 Re3 135.17(11)
Re5 Re4 Re3 89.48(4)
Re6 Re4 Re3 60.00(3)
Re1 Re4 Re3 57.69(2)
O56 Re5 O45 92.77(14)
O56 Re5 O25 90.83(14)
O45 Re5 O25 174.33(15)
O56 Re5 O15 176.12(14)
O45 Re5 O15 89.04(13)
O25 Re5 O15 87.10(14)
O56 Re5 N5 88.81(15)
O45 Re5 N5 89.32(15)
O25 Re5 N5 86.39(15)
O15 Re5 N5 87.78(15)
O56 Re5 Re4 91.97(11)
O45 Re5 Re4 48.50(10)
O25 Re5 Re4 135.75(10)
O15 Re5 Re4 91.80(10)
N5 Re5 Re4 137.81(11)
O56 Re5 Re6 47.87(10)
O45 Re5 Re6 94.59(11)
O25 Re5 Re6 91.07(10)
O15 Re5 Re6 135.39(10)
N5 Re5 Re6 136.61(11)
Re4 Re5 Re6 60.01(2)
O56 Re5 Re1 137.54(10)
O45 Re5 Re1 92.28(10)
O25 Re5 Re1 88.00(9)
O15 Re5 Re1 45.70(10)
N5 Re5 Re1 133.38(11)
Re4 Re5 Re1 61.47(3)
Re6 Re5 Re1 89.70(3)
O56 Re5 Re2 93.04(10)
O45 Re5 Re2 138.50(10)
O25 Re5 Re2 45.50(9)
O15 Re5 Re2 87.85(10)
N5 Re5 Re2 131.85(11)
Re4 Re5 Re2 90.25(4)
Re6 Re5 Re2 60.92(3)
Re1 Re5 Re2 57.56(3)
O26 Re6 O36 89.74(14)
O26 Re6 O56 89.58(14)
O36 Re6 O56 175.98(13)
O26 Re6 O46 176.12(14)
O36 Re6 O46 89.99(14)
O56 Re6 O46 90.42(14)
O26 Re6 N6 90.25(15)
O36 Re6 N6 85.19(15)
O56 Re6 N6 90.86(15)
O46 Re6 N6 85.87(15)
O26 Re6 Re4 136.82(10)
O36 Re6 Re4 92.15(10)
O56 Re6 Re4 91.05(10)
O46 Re6 Re4 47.06(10)
N6 Re6 Re4 132.89(12)
O26 Re6 Re5 91.13(11)
O36 Re6 Re5 136.96(10)
O56 Re6 Re5 47.01(10)
O46 Re6 Re5 91.71(11)
N6 Re6 Re5 137.82(11)
Re4 Re6 Re5 59.63(3)
O26 Re6 Re3 89.21(10)
O36 Re6 Re3 46.50(10)
O56 Re6 Re3 137.45(10)
O46 Re6 Re3 93.41(10)
N6 Re6 Re3 131.68(11)
Re4 Re6 Re3 62.48(3)
Re5 Re6 Re3 90.49(3)
O26 Re6 Re2 46.47(10)
O36 Re6 Re2 89.44(10)
O56 Re6 Re2 92.96(10)
O46 Re6 Re2 137.41(10)
N6 Re6 Re2 136.45(11)
Re4 Re6 Re2 90.41(3)
Re5 Re6 Re2 61.57(3)
Re3 Re6 Re2 57.33(3)
Re2 O12 Re1 84.22(13)
Re3 O13 Re1 85.37(13)
Re1 O14 Re4 88.24(14)
Re1 O15 Re5 87.34(14)
Re2 O23 Re3 83.78(13)
Re5 O25 Re2 89.05(15)
Re6 O26 Re2 88.19(14)
Re4 O34 Re3 89.71(15)
Re6 O36 Re3 87.35(14)
Re5 O45 Re4 83.87(13)
Re4 O46 Re6 84.72(13)
Re5 O56 Re6 85.11(13)
C15 N1 C11 118.1(5)
C15 N1 Re1 122.7(4)
C11 N1 Re1 118.1(4)
N1 C11 C12 123.7(5)
N1 C11 H11 118.2
C12 C11 H11 118.2
C13 C12 C11 116.5(5)
C13 C12 C17 124.2(5)
C11 C12 C17 119.2(5)
C12 C13 C14 120.7(5)
C12 C13 H13 119.6
C14 C13 H13 119.6
C15 C14 C13 118.1(5)
C15 C14 H14 120.9
C13 C14 H14 120.9
N1 C15 C14 122.9(5)
N1 C15 H15 118.6
C14 C15 H15 118.6
C12 C17 H17A 109.5
C12 C17 H17B 109.5
H17A C17 H17B 109.5
C12 C17 H17C 109.5
H17A C17 H17C 109.5
H17B C17 H17C 109.5
C21 N2 C25 119.3(5)
C21 N2 Re2 119.6(4)
C25 N2 Re2 120.9(4)
N2 C21 C22 121.9(5)
N2 C21 H21 119.1
C22 C21 H21 119.1
C23 C22 C21 118.2(5)
C23 C22 C27 123.0(5)
C21 C22 C27 118.7(5)
C24 C23 C22 119.5(5)
C24 C23 H23 120.3
C22 C23 H23 120.3
C23 C24 C25 119.8(5)
C23 C24 H24 120.1
C25 C24 H24 120.1
N2 C25 C24 121.2(5)
N2 C25 H25 119.4
C24 C25 H25 119.4
C22 C27 H27A 109.5
C22 C27 H27B 109.5
H27A C27 H27B 109.5
C22 C27 H27C 109.5
H27A C27 H27C 109.5
H27B C27 H27C 109.5
C31 N3 C35 118.5(5)
C31 N3 Re3 120.9(4)
C35 N3 Re3 120.6(4)
N3 C31 C32 123.6(5)
N3 C31 H31 118.2
C32 C31 H31 118.2
C31 C32 C33 117.5(5)
C31 C32 C37 120.0(5)
C33 C32 C37 122.5(5)
C32 C33 C34 119.4(5)
C32 C33 H33 120.3
C34 C33 H33 120.3
C35 C34 C33 119.4(5)
C35 C34 H34 120.3
C33 C34 H34 120.3
N3 C35 C34 121.6(5)
N3 C35 H35 119.2
C34 C35 H35 119.2
C32 C37 H37A 109.5
C32 C37 H37B 109.5
H37A C37 H37B 109.5
C32 C37 H37C 109.5
H37A C37 H37C 109.5
H37B C37 H37C 109.5
C45 N4 C41 119.0(4)
C45 N4 Re4 120.0(3)
C41 N4 Re4 120.9(4)
N4 C41 C42 123.5(5)
N4 C41 H41 118.2
C42 C41 H41 118.2
C41 C42 C43 116.8(5)
C41 C42 C47 120.8(5)
C43 C42 C47 122.5(5)
C44 C43 C42 120.5(5)
C44 C43 H43 119.8
C42 C43 H43 119.8
C43 C44 C45 119.4(5)
C43 C44 H44 120.3
C45 C44 H44 120.3
N4 C45 C44 120.8(5)
N4 C45 H45 119.6
C44 C45 H45 119.6
C42 C47 H47A 109.5
C42 C47 H47B 109.5
H47A C47 H47B 109.5
C42 C47 H47C 109.5
H47A C47 H47C 109.5
H47B C47 H47C 109.5
C51 N5 C55 118.1(5)
C51 N5 Re5 120.7(3)
C55 N5 Re5 120.8(3)
N5 C51 C52 124.2(5)
N5 C51 H51 117.9
C52 C51 H51 117.9
C51 C52 C53 116.8(5)
C51 C52 C57 121.4(5)
C53 C52 C57 121.8(5)
C54 C53 C52 119.7(5)
C54 C53 H53 120.2
C52 C53 H53 120.2
C53 C54 C55 120.5(5)
C53 C54 H54 119.8
C55 C54 H54 119.8
N5 C55 C54 120.7(5)
N5 C55 H55 119.7
C54 C55 H55 119.7
C52 C57 H57A 109.5
C52 C57 H57B 109.5
H57A C57 H57B 109.5
C52 C57 H57C 109.5
H57A C57 H57C 109.5
H57B C57 H57C 109.5
C65 N6 C61 118.7(5)
C65 N6 Re6 121.8(4)
C61 N6 Re6 119.5(4)
N6 C61 C62 123.1(5)
N6 C61 H61 118.4
C62 C61 H61 118.4
C61 C62 C63 117.6(5)
C61 C62 C67 120.1(5)
C63 C62 C67 122.3(5)
C62 C63 C64 119.6(5)
C62 C63 H63 120.2
C64 C63 H63 120.2
C65 C64 C63 119.4(6)
C65 C64 H64 120.3
C63 C64 H64 120.3
N6 C65 C64 121.4(6)
N6 C65 H65 119.3
C64 C65 H65 119.3
C62 C67 H67A 109.5
C62 C67 H67B 109.5
H67A C67 H67B 109.5
C62 C67 H67C 109.5
H67A C67 H67C 109.5
H67B C67 H67C 109.5
C1V B1 C1X 101.7(4)
C1V B1 C1Z 112.7(5)
C1X B1 C1Z 114.9(4)
C1V B1 C1Y 112.6(4)
C1X B1 C1Y 111.7(5)
C1Z B1 C1Y 103.6(5)
C6V C1V C2V 113.4(5)
C6V C1V B1 121.2(5)
C2V C1V B1 125.0(5)
C3V C2V C1V 123.3(5)
C3V C2V H2V 118.4
C1V C2V H2V 118.4
C2V C3V C4V 121.0(5)
C2V C3V H3V 119.5
C4V C3V H3V 119.5
C3V C4V C5V 117.8(6)
C3V C4V H4V 121.1
C5V C4V H4V 121.1
C6V C5V C4V 120.3(6)
C6V C5V H5V 119.8
C4V C5V H5V 119.8
C5V C6V C1V 124.1(5)
C5V C6V H6V 117.9
C1V C6V H6V 117.9
C2X C1X C6X 114.2(5)
C2X C1X B1 122.5(5)
C6X C1X B1 121.9(5)
C3X C2X C1X 124.8(5)
C3X C2X H2X 117.6
C1X C2X H2X 117.6
C2X C3X C4X 119.3(5)
C2X C3X H3X 120.4
C4X C3X H3X 120.4
C5X C4X C3X 118.2(6)
C5X C4X H4X 120.9
C3X C4X H4X 120.9
C4X C5X C6X 121.7(5)
C4X C5X H5X 119.1
C6X C5X H5X 119.1
C5X C6X C1X 121.8(6)
C5X C6X H6X 119.1
C1X C6X H6X 119.1
C2Y C1Y C6Y 114.3(5)
C2Y C1Y B1 122.6(5)
C6Y C1Y B1 122.9(5)
C3Y C2Y C1Y 123.9(5)
C3Y C2Y H2Y 118.0
C1Y C2Y H2Y 118.0
C2Y C3Y C4Y 119.4(6)
C2Y C3Y H3Y 120.3
C4Y C3Y H3Y 120.3
C5Y C4Y C3Y 119.6(5)
C5Y C4Y H4Y 120.2
C3Y C4Y H4Y 120.2
C4Y C5Y C6Y 120.5(5)
C4Y C5Y H5Y 119.7
C6Y C5Y H5Y 119.7
C5Y C6Y C1Y 122.2(6)
C5Y C6Y H6Y 118.9
C1Y C6Y H6Y 118.9
C6Z C1Z C2Z 114.5(5)
C6Z C1Z B1 123.6(5)
C2Z C1Z B1 121.6(5)
C3Z C2Z C1Z 121.6(6)
C3Z C2Z H2Z 119.2
C1Z C2Z H2Z 119.2
C4Z C3Z C2Z 121.5(6)
C4Z C3Z H3Z 119.2
C2Z C3Z H3Z 119.2
C3Z C4Z C5Z 119.2(6)
C3Z C4Z H4Z 120.4
C5Z C4Z H4Z 120.4
C6Z C5Z C4Z 119.0(6)
C6Z C5Z H5Z 120.5
C4Z C5Z H5Z 120.5
C5Z C6Z C1Z 124.2(5)
C5Z C6Z H6Z 117.9
C1Z C6Z H6Z 117.9

loop_
_geom_bond_atom_site_label_1
_geom_bond_atom_site_label_2
_geom_bond_distance
Re1 O15 1.929(3)
Re1 O14 1.933(3)
Re1 O13 1.951(3)
Re1 O12 1.958(3)
Re1 N1 2.149(4)
Re1 Re2 2.6129(8)
Re1 Re3 2.6323(8)
Re1 Re5 2.6924(14)
Re1 Re4 2.7077(9)
Re2 O23 1.933(3)
Re2 O12 1.939(3)
Re2 O25 1.951(3)
Re2 O26 1.971(3)
Re2 N2 2.157(4)
Re2 Re3 2.5909(12)
Re2 Re6 2.7175(9)
Re2 Re5 2.7345(10)
Re3 O13 1.931(3)
Re3 O23 1.947(3)
Re3 O36 1.948(3)
Re3 O34 1.950(3)
Re3 N3 2.144(4)
Re3 Re6 2.6834(14)
Re3 Re4 2.7480(10)
Re4 O46 1.922(3)
Re4 O34 1.946(3)
Re4 O14 1.956(3)
Re4 O45 1.961(3)
Re4 N4 2.175(4)
Re4 Re5 2.6038(12)
Re4 Re6 2.6140(8)
Re5 O56 1.926(3)
Re5 O45 1.935(3)
Re5 O25 1.949(3)
Re5 O15 1.970(3)
Re5 N5 2.156(4)
Re5 Re6 2.6232(8)
Re6 O26 1.934(3)
Re6 O36 1.937(3)
Re6 O56 1.953(3)
Re6 O46 1.958(3)
Re6 N6 2.158(4)
N1 C15 1.319(7)
N1 C11 1.342(6)
C11 C12 1.386(7)
C11 H11 0.9500
C12 C13 1.371(8)
C12 C17 1.519(7)
C13 C14 1.383(7)
C13 H13 0.9500
C14 C15 1.374(7)
C14 H14 0.9500
C15 H15 0.9500
C17 H17A 0.9800
C17 H17B 0.9800
C17 H17C 0.9800
N2 C21 1.344(6)
N2 C25 1.350(6)
C21 C22 1.400(7)
C21 H21 0.9500
C22 C23 1.384(7)
C22 C27 1.500(7)
C23 C24 1.375(7)
C23 H23 0.9500
C24 C25 1.380(7)
C24 H24 0.9500
C25 H25 0.9500
C27 H27A 0.9800
C27 H27B 0.9800
C27 H27C 0.9800
N3 C31 1.341(6)
N3 C35 1.342(6)
C31 C32 1.375(7)
C31 H31 0.9500
C32 C33 1.382(7)
C32 C37 1.513(7)
C33 C34 1.387(7)
C33 H33 0.9500
C34 C35 1.373(7)
C34 H34 0.9500
C35 H35 0.9500
C37 H37A 0.9800
C37 H37B 0.9800
C37 H37C 0.9800
N4 C45 1.349(6)
N4 C41 1.352(6)
C41 C42 1.377(7)
C41 H41 0.9500
C42 C43 1.391(8)
C42 C47 1.506(7)
C43 C44 1.383(7)
C43 H43 0.9500
C44 C45 1.385(6)
C44 H44 0.9500
C45 H45 0.9500
C47 H47A 0.9800
C47 H47B 0.9800
C47 H47C 0.9800
N5 C51 1.347(6)
N5 C55 1.355(6)
C51 C52 1.375(7)
C51 H51 0.9500
C52 C53 1.390(7)
C52 C57 1.507(7)
C53 C54 1.372(7)
C53 H53 0.9500
C54 C55 1.375(7)
C54 H54 0.9500
C55 H55 0.9500
C57 H57A 0.9800
C57 H57B 0.9800
C57 H57C 0.9800
N6 C65 1.331(6)
N6 C61 1.345(6)
C61 C62 1.373(7)
C61 H61 0.9500
C62 C63 1.376(8)
C62 C67 1.501(8)
C63 C64 1.380(8)
C63 H63 0.9500
C64 C65 1.375(7)
C64 H64 0.9500
C65 H65 0.9500
C67 H67A 0.9800
C67 H67B 0.9800
C67 H67C 0.9800
B1 C1V 1.625(8)
B1 C1X 1.635(8)
B1 C1Z 1.636(8)
B1 C1Y 1.654(8)
C1V C6V 1.413(7)
C1V C2V 1.416(7)
C2V C3V 1.379(7)
C2V H2V 0.9500
C3V C4V 1.386(8)
C3V H3V 0.9500
C4V C5V 1.397(7)
C4V H4V 0.9500
C5V C6V 1.372(7)
C5V H5V 0.9500
C6V H6V 0.9500
C1X C2X 1.395(7)
C1X C6X 1.414(7)
C2X C3X 1.374(7)
C2X H2X 0.9500
C3X C4X 1.402(7)
C3X H3X 0.9500
C4X C5X 1.370(8)
C4X H4X 0.9500
C5X C6X 1.389(8)
C5X H5X 0.9500
C6X H6X 0.9500
C1Y C2Y 1.395(7)
C1Y C6Y 1.421(7)
C2Y C3Y 1.383(7)
C2Y H2Y 0.9500
C3Y C4Y 1.390(7)
C3Y H3Y 0.9500
C4Y C5Y 1.361(8)
C4Y H4Y 0.9500
C5Y C6Y 1.396(7)
C5Y H5Y 0.9500
C6Y H6Y 0.9500
C1Z C6Z 1.404(8)
C1Z C2Z 1.405(7)
C2Z C3Z 1.402(8)
C2Z H2Z 0.9500
C3Z C4Z 1.356(8)
C3Z H3Z 0.9500
C4Z C5Z 1.389(7)
C4Z H4Z 0.9500
C5Z C6Z 1.386(7)
C5Z H5Z 0.9500
C6Z H6Z 0.9500

loop_
_geom_hbond_atom_site_label_D
_geom_hbond_atom_site_label_H
_geom_hbond_atom_site_label_A
_geom_hbond_distance_DH
_geom_hbond_distance_HA
_geom_hbond_distance_DA
_geom_hbond_angle_DHA
_geom_hbond_site_symmetry_A
C11 H11 O13 0.95 2.55 3.037(6) 111.9 .
C13 H13 O14 0.95 2.58 3.218(6) 125.0 2_666
C17 H17B O15 0.98 2.53 3.428(7) 153.1 2_666
C21 H21 O26 0.95 2.55 3.056(6) 113.7 .
C24 H24 O45 0.95 2.57 3.094(6) 114.7 1_655
C25 H25 O12 0.95 2.42 2.909(6) 112.0 .
C33 H33 O34 0.95 2.60 3.161(6) 118.2 2_676
C37 H37B O34 0.98 2.50 3.275(7) 135.5 2_676
C41 H41 O14 0.95 2.55 3.051(6) 113.3 .
C45 H45 O46 0.95 2.44 2.928(6) 111.8 .
C51 H51 O25 0.95 2.50 2.927(6) 107.0 .
C51 H51 O26 0.95 2.58 3.417(6) 147.7 2_667
C55 H55 O45 0.95 2.56 3.049(7) 112.3 .
C57 H57B O26 0.98 2.53 3.436(7) 154.1 2_667
C61 H61 O46 0.95 2.55 2.974(6) 107.6 .
C65 H65 O25 0.95 2.29 3.055(7) 137.5 2_667
C5V H5V O14 0.95 2.49 3.418(7) 166.6 2_666

loop_
_geom_torsion_atom_site_label_1
_geom_torsion_atom_site_label_2
_geom_torsion_atom_site_label_3
_geom_torsion_atom_site_label_4
_geom_torsion
C1X B1 C1V C6V -78.0(6)
C1Z B1 C1V C6V 45.6(7)
C1Y B1 C1V C6V 162.4(5)
C1X B1 C1V C2V 93.7(6)
C1Z B1 C1V C2V -142.8(5)
C1Y B1 C1V C2V -26.0(8)
B1 C1V C2V C3V -173.9(5)
B1 C1V C6V C5V 173.6(5)
C1V B1 C1X C2X -80.8(6)
C1Z B1 C1X C2X 157.1(5)
C1Y B1 C1X C2X 39.5(7)
C1V B1 C1X C6X 84.5(6)
C1Z B1 C1X C6X -37.6(8)
C1Y B1 C1X C6X -155.2(5)
B1 C1X C2X C3X 166.6(5)
B1 C1X C6X C5X -165.7(6)
C1V B1 C1Y C2Y 148.7(5)
C1X B1 C1Y C2Y 35.0(7)
C1Z B1 C1Y C2Y -89.2(6)
C1V B1 C1Y C6Y -36.2(7)
C1X B1 C1Y C6Y -149.9(5)
C1Z B1 C1Y C6Y 85.9(6)
B1 C1Y C2Y C3Y 177.6(5)
B1 C1Y C6Y C5Y -178.5(5)
C1V B1 C1Z C6Z 30.6(7)
C1X B1 C1Z C6Z 146.5(5)
C1Y B1 C1Z C6Z -91.4(6)
C1V B1 C1Z C2Z -156.5(5)
C1X B1 C1Z C2Z -40.6(7)
C1Y B1 C1Z C2Z 81.5(6)
B1 C1Z C2Z C3Z -174.3(6)
B1 C1Z C6Z C5Z 173.8(5)
